data_1007035
loop_
_publ_author_name
'Masse, R'
'Guitel, J C'
'Durif, A'

_publ_section_title 'Structure du carbonate d'argent'
_journal_coden_ASTM ACBCAR
_journal_name_full 'Acta Crystallographica B (24,1968-38,1982)'
_journal_page_first 1428
_journal_page_last 1429
_journal_paper_doi 10.1107/S0567740879006592
_journal_volume 35
_journal_year 1979
_chemical_formula_structural 'Ag2 C O3'
_chemical_formula_sum 'C Ag2 O3'
_chemical_name_systematic 'Silver carbonate'
_space_group_IT_number 11
_space_group_name_Hall '-P 2yb'
_space_group_name_H-M_alt 'P 1 21/m 1'
_symmetry_cell_setting monoclinic
_symmetry_Int_Tables_number 11
_symmetry_space_group_name_Hall '-P 2yb'
_symmetry_space_group_name_H-M 'P 1 21/m 1'
_cell_angle_alpha 90
_cell_angle_beta 91.96
_cell_angle_gamma 90
_cell_formula_units_Z 2
_cell_length_a 4.852(4)
_cell_length_b 9.553(8)
_cell_length_c 3.255(4)
_cell_volume 150.8
_exptl_crystal_density_meas 6.07
_refine_ls_R_factor_all 0.05
_cod_original_formula_sum 'Ag2 C O3'
_cod_database_code 1007035

loop_
_symmetry_equiv_pos_as_xyz
x,y,z
-x,1/2+y,-z
-x,-y,-z
x,1/2-y,z

loop_
_atom_site_label
_atom_site_type_symbol
_atom_site_symmetry_multiplicity
_atom_site_Wyckoff_symbol
_atom_site_fract_x
_atom_site_fract_y
_atom_site_fract_z
_atom_site_occupancy
_atom_site_attached_hydrogens
_atom_site_calc_flag
Ag1 Ag1+ 4 f 0.2109(2) 0.0781(1) 0.2191(2) 1. 0 d
O1 O2- 2 e -0.018(2) 0.25 0.889(3) 1. 0 d
O2 O2- 4 f 0.390(1) 0.6342(7) 0.334(2) 1. 0 d
C1 C4+ 2 e 0.270(3) 0.75 0.261(4) 1. 0 d

loop_
_atom_type_symbol
_atom_type_oxidation_number
Ag1+ 1.000
O2- -2.000
C4+ 4.000

loop_
_cod_related_entry_id
_cod_related_entry_database
_cod_related_entry_code
1 ChemSpider 83768
